data_4119098
loop_
_publ_author_name
'Park, Kyung-Ho'
'Marshall, Will J.'

_publ_section_title
;
 Remarkably Volatile Copper(II) Complexes ofN,N&#x2018;-Unsymmetrically
 Substituted 1,3-Diketimines as Precursors for Cu Metal Deposition via CVD
 or ALD
;
_journal_issue 26
_journal_name_full 'Journal of the American Chemical Society'
_journal_page_first 9330
_journal_page_last 9331
_journal_paper_doi 10.1021/ja051158s
_journal_volume 127
_journal_year 2005
_chemical_formula_sum 'C16 H26 Cu N4'
_chemical_formula_weight 337.95
_chemical_name_systematic
;
 ?
;
_space_group_IT_number 61
_symmetry_cell_setting orthorhombic
_symmetry_space_group_name_Hall '-P 2ac 2ab'
_symmetry_space_group_name_H-M 'P b c a'
_atom_sites_solution_hydrogens geom
_atom_sites_solution_primary direct
_atom_sites_solution_secondary difmap
_audit_creation_method SHELXL-97
_cell_angle_alpha 90.00
_cell_angle_beta 90.00
_cell_angle_gamma 90.00
_cell_formula_units_Z 8
_cell_length_a 15.0320(19)
_cell_length_b 10.7427(14)
_cell_length_c 20.453(3)
_cell_measurement_temperature 173(2)
_cell_volume 3302.8(8)
_computing_cell_refinement 'Bruker XSCANS'
_computing_data_collection 'Bruker XSCANS'
_computing_data_reduction 'Bruker SHELXTL'
_computing_molecular_graphics 'Bruker SHELXTL'
_computing_publication_material 'Bruker SHELXTL'
_computing_structure_refinement 'SHELXL-97 (Sheldrick, 1997)'
_computing_structure_solution 'SHELXS-97 (Sheldrick, 1990)'
_diffrn_ambient_temperature 173(2)
_diffrn_measured_fraction_theta_full 0.946
_diffrn_measured_fraction_theta_max 0.946
_diffrn_measurement_device_type 'Bruker P4'
_diffrn_measurement_method '\w scans'
_diffrn_radiation_monochromator graphite
_diffrn_radiation_source 'fine-focus sealed tube'
_diffrn_radiation_type MoK\a
_diffrn_radiation_wavelength 0.71073
_diffrn_reflns_av_R_equivalents 0.0252
_diffrn_reflns_av_sigmaI/netI 0.0273
_diffrn_reflns_limit_h_max 8
_diffrn_reflns_limit_h_min -19
_diffrn_reflns_limit_k_max 13
_diffrn_reflns_limit_k_min -13
_diffrn_reflns_limit_l_max 27
_diffrn_reflns_limit_l_min -23
_diffrn_reflns_number 13260
_diffrn_reflns_theta_full 28.30
_diffrn_reflns_theta_max 28.30
_diffrn_reflns_theta_min 2.41
_exptl_absorpt_coefficient_mu 1.322
_exptl_absorpt_correction_type none
_exptl_crystal_colour dk.purple
_exptl_crystal_density_diffrn 1.359
_exptl_crystal_density_meas hemisphere
_exptl_crystal_density_method 'not measured'
_exptl_crystal_description triang.blok
_exptl_crystal_F_000 1432
_exptl_crystal_size_max .50
_exptl_crystal_size_mid .50
_exptl_crystal_size_min .45
_refine_diff_density_max 0.514
_refine_diff_density_min -0.309
_refine_diff_density_rms 0.070
_refine_ls_extinction_method none
_refine_ls_goodness_of_fit_ref 1.064
_refine_ls_hydrogen_treatment riding
_refine_ls_matrix_type full
_refine_ls_number_parameters 199
_refine_ls_number_reflns 3890
_refine_ls_number_restraints 0
_refine_ls_restrained_S_all 1.064
_refine_ls_R_factor_all 0.0629
_refine_ls_R_factor_gt 0.0392
_refine_ls_shift/su_max 0.013
_refine_ls_shift/su_mean 0.000
_refine_ls_structure_factor_coef Fsqd
_refine_ls_weighting_details 'calc w=1/[\s^2^(Fo^2^)+(0.0431P)^2^+3.6285P] where P=(Fo^2^+2Fc^2^)/3'
_refine_ls_weighting_scheme calc
_refine_ls_wR_factor_gt 0.0940
_refine_ls_wR_factor_ref 0.1074
_reflns_number_gt 2891
_reflns_number_total 3890
_reflns_threshold_expression >2sigma(I)
_cod_data_source_file ja051158ssup10.cif
_cod_data_source_block 04135
_cod_depositor_comments
;
The following automatic conversions were performed:

'_symmetry_cell_setting' value 'Orthorhombic' changed to
'orthorhombic' according to
/home/saulius/struct/CIF-dictionaries/cif_core.dic dictionary named
'cif_core.dic' version 2.4.2 from 2011-04-26.

Automatic conversion script
Id: cif_fix_values 1891 2012-01-12 08:04:46Z andrius 
;
_cod_original_cell_volume 3302.8(7)
_cod_original_sg_symbol_H-M Pbca
_cod_database_code 4119098

loop_
_symmetry_equiv_pos_as_xyz
'x, y, z'
'-x+1/2, -y, z+1/2'
'-x, y+1/2, -z+1/2'
'x+1/2, -y+1/2, -z'
'-x, -y, -z'
'x-1/2, y, -z-1/2'
'x, -y-1/2, z-1/2'
'-x-1/2, y-1/2, z'

loop_
_atom_site_label
_atom_site_type_symbol
_atom_site_fract_x
_atom_site_fract_y
_atom_site_fract_z
_atom_site_U_iso_or_equiv
_atom_site_adp_type
_atom_site_occupancy
_atom_site_symmetry_multiplicity
_atom_site_calc_flag
_atom_site_refinement_flags
_atom_site_disorder_assembly
_atom_site_disorder_group
Cu1 Cu 0.148296(19) 0.88777(3) 0.131299(14) 0.02878(11) Uani 1 1 d . A 1
N1 N 0.22910(14) 0.9583(2) 0.06518(10) 0.0334(5) Uani 1 1 d . A 1
C1 C 0.2817(2) 1.0254(4) -0.04236(16) 0.0577(9) Uani 1 1 d . A 1
H1A H 0.2866 1.1131 -0.0297 0.087 Uiso 1 1 calc R A 1
H1B H 0.2624 1.0198 -0.0880 0.087 Uiso 1 1 calc R A 1
H1C H 0.3397 0.9848 -0.0375 0.087 Uiso 1 1 calc R A 1
N2 N 0.05798(14) 0.8420(2) 0.06727(10) 0.0351(5) Uani 1 1 d . A 1
C2 C 0.21393(19) 0.9608(3) 0.00132(13) 0.0401(7) Uani 1 1 d . A 1
N3 N 0.23275(14) 0.7982(2) 0.18835(11) 0.0346(5) Uani 1 1 d . A 1
C3 C 0.1389(2) 0.9091(3) -0.02886(14) 0.0441(7) Uani 1 1 d . A 1
H3A H 0.1372 0.9114 -0.0753 0.053 Uiso 1 1 calc R A 1
N4 N 0.07365(14) 0.9409(2) 0.20355(10) 0.0321(5) Uani 1 1 d . A 1
C4 C 0.0663(2) 0.8545(3) 0.00261(13) 0.0408(7) Uani 1 1 d . A 1
C5 C -0.0132(2) 0.8061(3) -0.03515(15) 0.0493(8) Uani 1 1 d . A 1
H5A H -0.0520 0.8746 -0.0505 0.059 Uiso 1 1 calc R A 1
H5B H 0.0050 0.7542 -0.0728 0.059 Uiso 1 1 calc R A 1
C6 C -0.0561(3) 0.7319(5) 0.0161(2) 0.0601(17) Uani 0.704(8) 1 d P A 1
H6A H -0.0376 0.6437 0.0124 0.072 Uiso 1 1 calc R A 1
H6B H -0.1216 0.7361 0.0114 0.072 Uiso 1 1 calc R A 1
C6' C 0.3337(7) 1.0732(11) 0.0110(5) 0.048(3) Uiso 0.296(8) 1 d P A 2
C7 C -0.0272(2) 0.7860(3) 0.08514(18) 0.0567(9) Uani 1 1 d . A 1
H7A H -0.0699 0.8489 0.1014 0.068 Uiso 1 1 calc R A 1
H7B H -0.0200 0.7194 0.1182 0.068 Uiso 1 1 calc R A 1
C8 C 0.31347(18) 1.0151(3) 0.08624(18) 0.0514(8) Uani 1 1 d . A 1
H8A H 0.3180 1.0994 0.0682 0.077 Uiso 1 1 calc R A 1
H8B H 0.3633 0.9647 0.0704 0.077 Uiso 1 1 calc R A 1
H8C H 0.3152 1.0191 0.1341 0.077 Uiso 1 1 calc R A 1
C11 C 0.2906(2) 0.6989(3) 0.28811(17) 0.0535(8) Uani 1 1 d . A 1
H11A H 0.3511 0.7280 0.2787 0.080 Uiso 1 1 calc R A 1
H11B H 0.2843 0.6125 0.2736 0.080 Uiso 1 1 calc R A 1
H11C H 0.2795 0.7040 0.3352 0.080 Uiso 1 1 calc R A 1
C12 C 0.22393(18) 0.7803(2) 0.25200(14) 0.0367(6) Uani 1 1 d . A 1
C13 C 0.15523(18) 0.8307(3) 0.28834(13) 0.0368(6) Uani 1 1 d . A 1
H13A H 0.1546 0.8111 0.3336 0.044 Uiso 1 1 calc R A 1
C14 C 0.08645(18) 0.9077(2) 0.26568(13) 0.0334(6) Uani 1 1 d . A 1
C15 C 0.01896(19) 0.9674(3) 0.31027(14) 0.0416(7) Uani 1 1 d . A 1
H15A H -0.0076 0.9052 0.3401 0.050 Uiso 1 1 calc R A 1
H15B H 0.0465 1.0345 0.3366 0.050 Uiso 1 1 calc R A 1
C16 C -0.0498(2) 1.0192(3) 0.26446(16) 0.0550(9) Uani 1 1 d . A 1
H16A H -0.0699 1.1025 0.2790 0.066 Uiso 1 1 calc R A 1
H16B H -0.1020 0.9633 0.2617 0.066 Uiso 1 1 calc R A 1
C17 C -0.00173(18) 1.0274(3) 0.19830(14) 0.0425(7) Uani 1 1 d . A 1
H17A H -0.0419 1.0024 0.1622 0.051 Uiso 1 1 calc R A 1
H17B H 0.0194 1.1132 0.1901 0.051 Uiso 1 1 calc R A 1
C18 C 0.31093(19) 0.7409(3) 0.15613(16) 0.0461(7) Uani 1 1 d . A 1
H18A H 0.3132 0.6520 0.1668 0.069 Uiso 1 1 calc R A 1
H18B H 0.3654 0.7816 0.1716 0.069 Uiso 1 1 calc R A 1
H18C H 0.3060 0.7512 0.1087 0.069 Uiso 1 1 calc R A 1

loop_
_atom_site_aniso_label
_atom_site_aniso_U_11
_atom_site_aniso_U_22
_atom_site_aniso_U_33
_atom_site_aniso_U_23
_atom_site_aniso_U_13
_atom_site_aniso_U_12
Cu1 0.02689(17) 0.03388(19) 0.02557(17) -0.00182(12) -0.00357(12) 0.00278(13)
N1 0.0277(11) 0.0386(13) 0.0340(11) -0.0037(9) -0.0007(9) 0.0042(9)
C1 0.0430(17) 0.083(3) 0.0475(18) -0.0037(17) 0.0098(14) -0.0005(17)
N2 0.0337(11) 0.0389(12) 0.0328(11) -0.0006(10) -0.0068(9) -0.0020(10)
C2 0.0416(15) 0.0465(17) 0.0322(14) -0.0022(12) 0.0052(12) 0.0127(13)
N3 0.0327(11) 0.0322(12) 0.0390(12) -0.0041(9) -0.0100(9) 0.0023(9)
C3 0.0520(18) 0.056(2) 0.0244(13) -0.0025(12) -0.0014(12) 0.0104(15)
N4 0.0333(11) 0.0330(11) 0.0301(11) 0.0018(9) 0.0006(9) 0.0010(9)
C4 0.0463(16) 0.0441(17) 0.0321(14) -0.0057(12) -0.0122(12) 0.0106(13)
C5 0.0503(18) 0.057(2) 0.0409(16) -0.0054(14) -0.0119(14) -0.0032(15)
C6 0.053(3) 0.056(3) 0.071(3) 0.000(2) -0.019(2) -0.025(2)
C7 0.0379(16) 0.057(2) 0.075(2) -0.0031(18) -0.0085(16) -0.0150(15)
C8 0.0272(14) 0.057(2) 0.069(2) 0.0117(17) 0.0006(14) -0.0034(14)
C11 0.0502(18) 0.0498(19) 0.061(2) 0.0133(16) -0.0202(15) 0.0080(15)
C12 0.0380(14) 0.0306(14) 0.0413(15) -0.0003(11) -0.0135(12) -0.0023(11)
C13 0.0471(16) 0.0325(14) 0.0309(13) 0.0054(11) -0.0134(12) -0.0056(12)
C14 0.0354(13) 0.0290(14) 0.0358(14) -0.0036(10) 0.0018(11) -0.0093(11)
C15 0.0464(16) 0.0415(17) 0.0370(15) 0.0016(12) 0.0074(13) -0.0061(13)
C16 0.0486(18) 0.060(2) 0.057(2) 0.0087(16) 0.0143(15) 0.0178(16)
C17 0.0353(14) 0.0455(17) 0.0469(16) 0.0077(13) 0.0075(13) 0.0073(13)
C18 0.0351(15) 0.0431(17) 0.0602(19) -0.0074(15) -0.0058(14) 0.0110(13)

loop_
_atom_type_symbol
_atom_type_description
_atom_type_scat_dispersion_real
_atom_type_scat_dispersion_imag
_atom_type_scat_source
C C 0.0033 0.0016 'International Tables Vol C Tables 4.2.6.8 and 6.1.1.4'
H H 0.0000 0.0000 'International Tables Vol C Tables 4.2.6.8 and 6.1.1.4'
N N 0.0061 0.0033 'International Tables Vol C Tables 4.2.6.8 and 6.1.1.4'
Cu Cu 0.3201 1.2651 'International Tables Vol C Tables 4.2.6.8 and 6.1.1.4'

loop_
_geom_angle_atom_site_label_1
_geom_angle_atom_site_label_2
_geom_angle_atom_site_label_3
_geom_angle
N4 Cu1 N2 100.54(9)
N4 Cu1 N1 140.03(9)
N2 Cu1 N1 93.74(9)
N4 Cu1 N3 93.73(9)
N2 Cu1 N3 136.21(9)
N1 Cu1 N3 101.34(9)
C2 N1 C8 115.3(2)
C2 N1 Cu1 125.33(19)
C8 N1 Cu1 119.34(19)
C4 N2 C7 111.8(2)
C4 N2 Cu1 125.1(2)
C7 N2 Cu1 123.11(19)
N1 C2 C3 124.3(3)
N1 C2 C1 118.2(3)
C3 C2 C1 117.4(3)
C12 N3 C18 117.2(2)
C12 N3 Cu1 126.01(19)
C18 N3 Cu1 116.72(18)
C4 C3 C2 126.4(3)
C14 N4 C17 110.5(2)
C14 N4 Cu1 124.29(18)
C17 N4 Cu1 125.17(17)
N2 C4 C3 124.9(3)
N2 C4 C5 113.4(3)
C3 C4 C5 121.7(3)
C6 C5 C4 99.7(3)
C5 C6 C7 108.5(3)
N2 C7 C6 99.7(3)
N3 C12 C13 123.2(2)
N3 C12 C11 119.7(3)
C13 C12 C11 117.1(3)
C12 C13 C14 127.1(3)
N4 C14 C13 125.4(3)
N4 C14 C15 111.4(2)
C13 C14 C15 123.2(2)
C16 C15 C14 104.1(2)
C15 C16 C17 104.3(2)
N4 C17 C16 105.2(2)

loop_
_geom_bond_atom_site_label_1
_geom_bond_atom_site_label_2
_geom_bond_distance
Cu1 N4 1.941(2)
Cu1 N2 1.949(2)
Cu1 N1 1.969(2)
Cu1 N3 1.975(2)
N1 C2 1.326(3)
N1 C8 1.472(3)
C1 C2 1.522(4)
N2 C4 1.335(3)
N2 C7 1.461(4)
C2 C3 1.401(4)
N3 C12 1.322(4)
N3 C18 1.481(3)
C3 C4 1.396(4)
N4 C14 1.334(3)
N4 C17 1.469(3)
C4 C5 1.515(4)
C5 C6 1.467(6)
C6 C7 1.587(6)
C11 C12 1.522(4)
C12 C13 1.383(4)
C13 C14 1.403(4)
C14 C15 1.508(4)
C15 C16 1.502(4)
C16 C17 1.537(4)

loop_
_geom_torsion_atom_site_label_1
_geom_torsion_atom_site_label_2
_geom_torsion_atom_site_label_3
_geom_torsion_atom_site_label_4
_geom_torsion
N4 Cu1 N1 C2 -112.5(2)
N2 Cu1 N1 C2 -1.2(2)
N3 Cu1 N1 C2 137.4(2)
N4 Cu1 N1 C8 66.6(2)
N2 Cu1 N1 C8 177.9(2)
N3 Cu1 N1 C8 -43.4(2)
N4 Cu1 N2 C4 146.8(2)
N1 Cu1 N2 C4 4.3(2)
N3 Cu1 N2 C4 -106.4(2)
N4 Cu1 N2 C7 -34.8(2)
N1 Cu1 N2 C7 -177.3(2)
N3 Cu1 N2 C7 72.0(3)
C8 N1 C2 C3 178.3(3)
Cu1 N1 C2 C3 -2.5(4)
C8 N1 C2 C1 -2.4(4)
Cu1 N1 C2 C1 176.8(2)
N4 Cu1 N3 C12 6.0(2)
N2 Cu1 N3 C12 -103.5(2)
N1 Cu1 N3 C12 148.8(2)
N4 Cu1 N3 C18 -177.1(2)
N2 Cu1 N3 C18 73.5(2)
N1 Cu1 N3 C18 -34.3(2)
N1 C2 C3 C4 4.3(5)
C1 C2 C3 C4 -174.9(3)
N2 Cu1 N4 C14 134.6(2)
N1 Cu1 N4 C14 -116.4(2)
N3 Cu1 N4 C14 -3.8(2)
N2 Cu1 N4 C17 -48.5(2)
N1 Cu1 N4 C17 60.4(3)
N3 Cu1 N4 C17 173.0(2)
C7 N2 C4 C3 177.5(3)
Cu1 N2 C4 C3 -4.0(4)
C7 N2 C4 C5 -0.9(4)
Cu1 N2 C4 C5 177.6(2)
C2 C3 C4 N2 -0.8(5)
C2 C3 C4 C5 177.5(3)
N2 C4 C5 C6 -15.7(4)
C3 C4 C5 C6 165.8(3)
C4 C5 C6 C7 24.9(4)
C4 N2 C7 C6 15.8(4)
Cu1 N2 C7 C6 -162.8(2)
C5 C6 C7 N2 -25.9(4)
C18 N3 C12 C13 178.5(3)
Cu1 N3 C12 C13 -4.5(4)
C18 N3 C12 C11 -2.6(4)
Cu1 N3 C12 C11 174.35(19)
N3 C12 C13 C14 -0.9(4)
C11 C12 C13 C14 -179.8(3)
C17 N4 C14 C13 -176.9(2)
Cu1 N4 C14 C13 0.4(4)
C17 N4 C14 C15 0.9(3)
Cu1 N4 C14 C15 178.23(18)
C12 C13 C14 N4 3.2(4)
C12 C13 C14 C15 -174.4(3)
N4 C14 C15 C16 12.4(3)
C13 C14 C15 C16 -169.6(3)
C14 C15 C16 C17 -19.7(3)
C14 N4 C17 C16 -13.7(3)
Cu1 N4 C17 C16 169.0(2)
C15 C16 C17 N4 20.6(3)
